data_7036114
loop_
_publ_author_name
'Pinglu Shi'
'Zhiguo Xia'
'Molokeev Maxim'
'Victor Atuchin'

_publ_section_title
;
 Crystal Chemistry and Luminescent Properties of Red-Emitting
 CsGd1-xEux(MoO4)2 Solid-Solution Phosphors
;
_journal_issue 25
_journal_name_full 'Dalton Transactions'
_journal_page_first 9669
_journal_page_last 9676
_journal_paper_doi 10.1039/C4DT00339J
_journal_volume 43
_journal_year 2014
_chemical_formula_moiety 'Eu1.20 Gd0.80 Mo4 O16, 2(Cs)'
_chemical_formula_sum 'Cs2 Eu1.2 Gd0.8 Mo4 O16'
_chemical_formula_weight 1213.722
_space_group_IT_number 13
_symmetry_cell_setting monoclinic
_symmetry_space_group_name_Hall '-P 2yc'
_symmetry_space_group_name_H-M 'P 1 2/c 1'
_cell_angle_alpha 90
_cell_angle_beta 91.0231(63)
_cell_angle_gamma 90
_cell_formula_units_Z 1
_cell_length_a 9.52470(14)
_cell_length_b 5.08624(23)
_cell_length_c 8.0769(12)
_cell_measurement_temperature 300
_cell_volume 391.22(6)
_diffrn_ambient_temperature 300
_diffrn_measurement_device_type
;
D8 ADVANCE Bruker
;
_diffrn_radiation_monochromator none
_diffrn_radiation_probe x-ray
_diffrn_radiation_type
;
 Cu K\a~1~~2~
;
_exptl_absorpt_coefficient_mu 117.393
_exptl_crystal_density_diffrn 5.151631
_pd_char_colour
;
colourless
;
_pd_meas_2theta_range_inc 0.020254
_pd_meas_2theta_range_max 120.007927
_pd_meas_2theta_range_min 5.002363
_pd_meas_scan_method step
_pd_proc_ls_pref_orient_corr
;
Prefered orientation on (100)
;
_pd_proc_ls_profile_function PearsonVII
_pd_proc_ls_prof_R_factor 3.360
_pd_proc_ls_prof_wR_expected 2.494
_pd_proc_ls_prof_wR_factor 4.410
_pd_proc_number_of_points 5678.1655
_pd_spec_mount_mode reflection
_refine_ls_goodness_of_fit_all 1.769
_refine_ls_R_I_factor 1.379
_refine_ls_shift/su_max 0.01000
_cod_data_source_file CsEu0p6Gd0p4Mo2O8.cif
_cod_data_source_block a
_cod_original_cell_volume 391.222(59)
_cod_original_sg_symbol_Hall
;
-P 2yc
;
_cod_original_sg_symbol_H-M P2/c
_cod_original_formula_sum
;
Cs2 Eu1.20 Gd0.80 Mo4 O16
;
_cod_database_code 7036114
_cod_database_fobs_code 7036114

loop_
_symmetry_equiv_pos_as_xyz
'x, y, z'
'-x, -y, -z'
'-x, y, -z+1/2'
'x, -y, z+1/2'

loop_
_atom_site_label
_atom_site_type_symbol
_atom_site_fract_x
_atom_site_fract_y
_atom_site_fract_z
_atom_site_occupancy
_atom_site_B_iso_or_equiv
Gd Gd 0 -0.0401(28) 0.25 0.4 0.785(94)
Eu Eu 0 -0.0401(28) 0.25 0.6 0.785(94)
Cs Cs 0.5 -0.0039(29) 0.25 1 2.136(71)
Mo Mo 0.19691(17) 0.4723(26) 0.00293(90) 1 0.476(76)
O1 O 0.06643(86) 0.7241(89) 0.0054(65) 1 1.50(29)
O2 O 0.1928(24) 0.224(11) 0.8738(95) 1 1.50(29)
O3 O 0.3536(10) 0.6743(72) 0.0117(71) 1 1.50(29)
O4 O 0.1867(25) 0.2247(94) 0.1986(96) 1 1.50(29)

loop_
_diffrn_radiation_wavelength
_diffrn_radiation_wavelength_wt
1.5406 1.0000
1.5443 0.5000

loop_
_geom_angle_atom_site_label_1
_geom_angle_atom_site_label_2
_geom_angle_atom_site_label_3
_geom_angle
_geom_angle_site_symmetry_1
_geom_angle_site_symmetry_3
O1 Gd O1 74.3(20) 1_545 2_565
O1 Gd O1 120.2(30) 1_545 3_545
O1 Gd O1 150.3(77) 1_545 4_565
O1 Gd O2 69.9(25) 1_545 2_556
O1 Gd O2 86.2(19) 1_545 4_554
O1 Gd O4 85.8(19) 1_545 1_555
O1 Gd O4 131.5(40) 1_545 3_555
O1 Gd O1 106.4(20) 2_565 4_565
O1 Gd O2 74.4(22) 2_565 2_556
O1 Gd O2 139.6(53) 2_565 4_554
O1 Gd O4 71.3(23) 2_565 1_555
O1 Gd O4 67.1(25) 2_565 3_555
O2 Gd O2 131.5(38) 2_556 4_554
O2 Gd O4 142.2(49) 2_556 1_555
O2 Gd O4 72.3(19) 2_556 3_555
O4 Gd O4 107.4(17) 1_555 3_555
O2 Cs O2 140.4(38) 2_656 4_554
O2 Cs O3 91.5(12) 2_656 1_545
O2 Cs O3 63.8(21) 2_656 2_665
O2 Cs O3 65.6(20) 2_656 3_645
O2 Cs O3 144.4(50) 2_656 4_565
O2 Cs O4 48.6(26) 2_656 3_655
O3 Cs O3 94.1(12) 1_545 2_665
O3 Cs O3 110.4(19) 1_545 3_645
O3 Cs O3 123.7(28) 1_545 4_565
O3 Cs O4 71.4(16) 1_545 1_555
O3 Cs O4 136.9(37) 1_545 3_655
O3 Cs O3 113.4(21) 2_665 4_565
O3 Cs O4 98.4(12) 2_665 1_555
O3 Cs O4 57.2(24) 2_665 3_655
O4 Cs O4 137.7(28) 1_555 3_655
O1 Mo O1 67.6(13) 1_555 2_565
O1 Mo O2 123.5(38) 1_555 1_554
O1 Mo O2 69.1(27) 1_555 4_564
O1 Mo O3 99.5(14) 1_555 1_555
O1 Mo O4 113.2(28) 1_555 1_555
O1 Mo O4 67.4(27) 1_555 4_564
O1 Mo O2 71.8(20) 2_565 1_554
O1 Mo O2 99.6(14) 2_565 4_564
O1 Mo O4 74.4(18) 2_565 1_555
O1 Mo O4 99.1(14) 2_565 4_564
O2 Mo O3 118.2(31) 1_554 1_555
O2 Mo O4 90.9(30) 1_554 1_555
O2 Mo O4 82.5(29) 1_554 4_564
O2 Mo O3 74.2(23) 4_564 1_555
O2 Mo O4 65.8(37) 4_564 1_555
O2 Mo O4 120.6(41) 4_564 4_564
O3 Mo O4 111.9(26) 1_555 1_555
O3 Mo O4 75.4(22) 1_555 4_564

loop_
_geom_bond_atom_site_label_1
_geom_bond_atom_site_label_2
_geom_bond_distance
_geom_bond_site_symmetry_2
Gd O1 2.405(49) 1_545
Gd O1 2.682(49) 2_565
Gd O2 2.276(45) 2_556
Gd O4 2.275(37) .
Cs O2 3.304(36) 2_656
Cs O3 2.869(45) 1_545
Cs O3 3.054(45) 2_665
Cs O4 3.223(29) .
Mo O1 1.785(34) .
Mo O2 1.638(66) 1_554
Mo O3 1.812(23) .
Mo O4 2.025(68) .
